data_7208752
loop_
_publ_author_name
'Jana, Poulami'
'Maity, Sibaprasad'
'Maity, Suman Kumar'
'Ghorai, Pradip Kumar'
'Haldar, Debasish'

_publ_section_title
;
 Insights into H-aggregates and CH&#x22EF;O hydrogen bond mediated
 self-assembly of pyromellitic bisimide
;
_journal_issue 20
_journal_name_full CrystEngComm
_journal_page_first 6586
_journal_paper_doi 10.1039/c2ce25778e
_journal_volume 14
_journal_year 2012
_chemical_absolute_configuration syn
_chemical_formula_moiety 'C24 H28 N2 O8'
_chemical_formula_sum 'C24 H28 N2 O8'
_chemical_formula_weight 472.48
_chemical_name_systematic
;
?
;
_space_group_IT_number 4
_symmetry_cell_setting monoclinic
_symmetry_space_group_name_Hall 'P 2yb'
_symmetry_space_group_name_H-M 'P 1 21 1'
_atom_sites_solution_hydrogens geom
_atom_sites_solution_primary direct
_atom_sites_solution_secondary difmap
_audit_creation_method SHELXL-97
_cell_angle_alpha 90.00
_cell_angle_beta 91.229(3)
_cell_angle_gamma 90.00
_cell_formula_units_Z 2
_cell_length_a 10.3430(11)
_cell_length_b 10.4839(11)
_cell_length_c 11.3463(12)
_cell_measurement_reflns_used 5348
_cell_measurement_temperature 100(2)
_cell_measurement_theta_max 27.000
_cell_measurement_theta_min 2.64
_cell_volume 1230.1(2)
_computing_cell_refinement 'Bruker SMART'
_computing_data_collection 'Bruker SMART'
_computing_data_reduction 'Bruker SAINT'
_computing_molecular_graphics 'Bruker SHELXTL'
_computing_publication_material 'Bruker SHELXTL'
_computing_structure_refinement 'SHELXL-97 (Sheldrick, 2008)'
_computing_structure_solution 'SHELXS-97 (Sheldrick, 2008)'
_diffrn_ambient_temperature 100(2)
_diffrn_measured_fraction_theta_full 0.996
_diffrn_measured_fraction_theta_max 0.996
_diffrn_measurement_device_type 'CCD area detector'
_diffrn_measurement_method 'phi and omega scans'
_diffrn_radiation_monochromator graphite
_diffrn_radiation_source 'fine-focus sealed tube'
_diffrn_radiation_type MoK\a
_diffrn_radiation_wavelength 0.71073
_diffrn_reflns_av_R_equivalents 0.0333
_diffrn_reflns_av_sigmaI/netI 0.0475
_diffrn_reflns_limit_h_max 13
_diffrn_reflns_limit_h_min -13
_diffrn_reflns_limit_k_max 13
_diffrn_reflns_limit_k_min -13
_diffrn_reflns_limit_l_max 12
_diffrn_reflns_limit_l_min -14
_diffrn_reflns_number 10770
_diffrn_reflns_theta_full 27.00
_diffrn_reflns_theta_max 27.00
_diffrn_reflns_theta_min 1.80
_exptl_absorpt_coefficient_mu 0.096
_exptl_absorpt_correction_T_max 0.986
_exptl_absorpt_correction_T_min 0.977
_exptl_absorpt_correction_type multi-scan
_exptl_absorpt_process_details 'SADABS, bruker-2008'
_exptl_crystal_colour colourless
_exptl_crystal_density_diffrn 1.276
_exptl_crystal_density_method 'not measured'
_exptl_crystal_description block
_exptl_crystal_F_000 500
_exptl_crystal_size_max .4
_exptl_crystal_size_mid .2
_exptl_crystal_size_min .15
_refine_diff_density_max 0.490
_refine_diff_density_min -0.302
_refine_diff_density_rms 0.049
_refine_ls_abs_structure_details 'Flack H D (1983), Acta Cryst. A39, 876-881'
_refine_ls_abs_structure_Flack 0.001(1)
_refine_ls_extinction_method none
_refine_ls_goodness_of_fit_ref 1.027
_refine_ls_hydrogen_treatment constr
_refine_ls_matrix_type full
_refine_ls_number_parameters 313
_refine_ls_number_reflns 5067
_refine_ls_number_restraints 1
_refine_ls_restrained_S_all 1.027
_refine_ls_R_factor_all 0.0534
_refine_ls_R_factor_gt 0.0468
_refine_ls_shift/su_max 0.002
_refine_ls_shift/su_mean 0.000
_refine_ls_structure_factor_coef Fsqd
_refine_ls_weighting_details 'calc w=1/[\s^2^(Fo^2^)+(0.0672P)^2^+0.4966P] where P=(Fo^2^+2Fc^2^)/3'
_refine_ls_weighting_scheme calc
_refine_ls_wR_factor_gt 0.1211
_refine_ls_wR_factor_ref 0.1260
_reflns_number_gt 4568
_reflns_number_total 5067
_reflns_threshold_expression >2sigma(I)
_cod_data_source_file c2ce25778e.txt
_cod_data_source_block pj
_cod_depositor_comments
;
The following automatic conversions were performed:

'_exptl_absorpt_correction_type' value 'multi scan' changed to
'multi-scan' according to
/home/saulius/struct/CIF-dictionaries/cif_core.dic dictionary named
'cif_core.dic' version 2.4.2 from 2011-04-26.

Automatic conversion script
Id: cif_fix_values 1891 2012-01-12 08:04:46Z andrius 
;
_cod_original_sg_symbol_H-M 'P 21'
_cod_database_code 7208752

loop_
_symmetry_equiv_pos_as_xyz
'x, y, z'
'-x, y+1/2, -z'

loop_
_atom_site_label
_atom_site_type_symbol
_atom_site_fract_x
_atom_site_fract_y
_atom_site_fract_z
_atom_site_U_iso_or_equiv
_atom_site_adp_type
_atom_site_occupancy
_atom_site_symmetry_multiplicity
_atom_site_calc_flag
_atom_site_refinement_flags
C33 C 0.1328(2) 0.8897(2) 0.07477(19) 0.0203(5) Uani 1 1 d .
H33 H 0.0673 0.9302 0.1153 0.024 Uiso 1 1 calc R
O2 O 0.10143(16) 0.98564(17) -0.39659(14) 0.0269(4) Uani 1 1 d .
O3 O 0.2057(2) 1.1342(2) -0.50005(15) 0.0460(6) Uani 1 1 d .
O4 O 0.05240(16) 1.12467(16) -0.07535(14) 0.0256(4) Uani 1 1 d .
O5 O 0.09205(15) 0.72720(16) 0.30212(13) 0.0244(4) Uani 1 1 d .
O6 O 0.3113(3) 0.5143(2) 0.52519(17) 0.0610(8) Uani 1 1 d .
O7 O 0.37678(16) 0.67539(17) 0.41206(14) 0.0269(4) Uani 1 1 d .
C31 C 0.0882(3) 0.2829(3) 0.2167(3) 0.0401(7) Uani 1 1 d .
H31A H 0.0524 0.2334 0.1527 0.060 Uiso 1 1 calc R
H31B H 0.0436 0.3630 0.2209 0.060 Uiso 1 1 calc R
H31C H 0.0784 0.2373 0.2893 0.060 Uiso 1 1 calc R
O9 O 0.42364(17) 0.53659(18) 0.10705(16) 0.0312(4) Uani 1 1 d .
O10 O 0.37072(15) 0.92860(16) -0.28209(14) 0.0242(4) Uani 1 1 d .
C29 C 0.3213(2) 1.2406(2) -0.2940(2) 0.0224(5) Uani 1 1 d .
H29A H 0.3106 1.2965 -0.3617 0.027 Uiso 1 1 calc R
H29B H 0.3977 1.1891 -0.3063 0.027 Uiso 1 1 calc R
C27 C 0.4642(2) 1.4073(3) -0.2018(2) 0.0318(6) Uani 1 1 d .
H27A H 0.4452 1.4699 -0.2615 0.048 Uiso 1 1 calc R
H27B H 0.5350 1.3551 -0.2261 0.048 Uiso 1 1 calc R
H27C H 0.4871 1.4495 -0.1292 0.048 Uiso 1 1 calc R
C25 C 0.3004(3) 0.1802(3) 0.1815(3) 0.0424(7) Uani 1 1 d .
H25A H 0.2825 0.1258 0.2472 0.064 Uiso 1 1 calc R
H25B H 0.3919 0.1949 0.1780 0.064 Uiso 1 1 calc R
H25C H 0.2707 0.1400 0.1099 0.064 Uiso 1 1 calc R
C23 C 0.2309(3) 0.3067(2) 0.1962(2) 0.0289(5) Uani 1 1 d .
H23 H 0.2395 0.3565 0.1237 0.035 Uiso 1 1 calc R
C21 C 0.1924(2) 0.7789(2) 0.11541(19) 0.0203(5) Uani 1 1 d .
C34 C 0.1371(2) 1.0508(2) -0.09761(18) 0.0182(4) Uani 1 1 d .
N5 N 0.21672(18) 1.05623(18) -0.19638(16) 0.0195(4) Uani 1 1 d .
C3 C 0.2907(2) 0.7197(2) 0.05572(19) 0.0200(5) Uani 1 1 d .
C19 C 0.3369(2) 0.7652(2) -0.05062(19) 0.0205(5) Uani 1 1 d .
H19 H 0.4027 0.7246 -0.0908 0.025 Uiso 1 1 calc R
C17 C 0.3445(2) 1.3233(2) -0.1836(2) 0.0275(5) Uani 1 1 d .
H29 H 0.3614 1.2670 -0.1161 0.033 Uiso 1 1 calc R
C12 C 0.2286(3) 1.4063(3) -0.1570(3) 0.0363(6) Uani 1 1 d .
H12A H 0.2497 1.4620 -0.0922 0.054 Uiso 1 1 calc R
H12B H 0.1568 1.3532 -0.1367 0.054 Uiso 1 1 calc R
H12C H 0.2059 1.4563 -0.2253 0.054 Uiso 1 1 calc R
C32 C 0.2996(2) 0.3781(2) 0.2976(2) 0.0268(5) Uani 1 1 d .
H1A H 0.2931 0.3273 0.3687 0.032 Uiso 1 1 calc R
H1B H 0.3906 0.3852 0.2798 0.032 Uiso 1 1 calc R
C20 C 0.2476(3) 0.5113(2) 0.3228(2) 0.0269(5) Uani 1 1 d .
H25 H 0.1565 0.5006 0.3429 0.032 Uiso 1 1 calc R
N1 N 0.24955(19) 0.59925(19) 0.22160(17) 0.0226(4) Uani 1 1 d .
C18 C 0.1665(2) 0.7042(2) 0.2242(2) 0.0216(5) Uani 1 1 d .
C15 C 0.1789(2) 0.9346(2) -0.03068(19) 0.0192(4) Uani 1 1 d .
C14 C 0.2045(2) 1.1527(2) -0.2890(2) 0.0212(5) Uani 1 1 d .
H21 H 0.1301 1.2060 -0.2697 0.025 Uiso 1 1 calc R
C22 C 0.1739(2) 1.0910(2) -0.4086(2) 0.0256(5) Uani 1 1 d .
C30 C 0.0693(3) 0.9207(3) -0.5055(2) 0.0447(8) Uani 1 1 d .
H8A H 0.0169 0.9754 -0.5548 0.067 Uiso 1 1 calc R
H8B H 0.0223 0.8440 -0.4887 0.067 Uiso 1 1 calc R
H8C H 0.1473 0.8994 -0.5454 0.067 Uiso 1 1 calc R
C24 C 0.3345(2) 0.6058(2) 0.1270(2) 0.0224(5) Uani 1 1 d .
C28 C 0.3154(3) 0.5662(3) 0.4322(2) 0.0318(6) Uani 1 1 d .
C16 C 0.4396(3) 0.7328(3) 0.5149(2) 0.0389(6) Uani 1 1 d .
H11A H 0.3800 0.7356 0.5786 0.058 Uiso 1 1 calc R
H11B H 0.4665 0.8179 0.4961 0.058 Uiso 1 1 calc R
H11C H 0.5137 0.6829 0.5380 0.058 Uiso 1 1 calc R
C5 C 0.2777(2) 0.8756(2) -0.09217(19) 0.0187(4) Uani 1 1 d .
C26 C 0.2998(2) 0.9511(2) -0.20162(19) 0.0190(4) Uani 1 1 d .

loop_
_atom_site_aniso_label
_atom_site_aniso_U_11
_atom_site_aniso_U_22
_atom_site_aniso_U_33
_atom_site_aniso_U_23
_atom_site_aniso_U_13
_atom_site_aniso_U_12
C33 0.0208(10) 0.0193(11) 0.0209(10) -0.0014(9) -0.0001(8) 0.0020(9)
O2 0.0345(9) 0.0264(9) 0.0198(8) -0.0044(7) 0.0019(7) -0.0088(7)
O3 0.0729(14) 0.0476(13) 0.0173(8) 0.0048(9) -0.0019(9) -0.0287(11)
O4 0.0295(8) 0.0255(9) 0.0219(8) 0.0029(7) 0.0026(6) 0.0075(7)
O5 0.0281(8) 0.0269(9) 0.0182(7) 0.0000(7) 0.0009(6) -0.0031(7)
O6 0.119(2) 0.0394(13) 0.0233(10) 0.0079(9) -0.0215(12) -0.0253(14)
O7 0.0316(9) 0.0286(9) 0.0203(8) -0.0027(7) -0.0033(6) -0.0045(8)
C31 0.0380(14) 0.0432(17) 0.0387(15) -0.0102(13) -0.0103(11) 0.0093(13)
O9 0.0351(9) 0.0287(10) 0.0297(9) 0.0041(8) -0.0003(7) 0.0074(8)
O10 0.0264(8) 0.0253(9) 0.0211(8) -0.0012(7) 0.0034(6) 0.0006(7)
C29 0.0261(11) 0.0200(11) 0.0212(10) 0.0035(9) -0.0005(8) -0.0025(9)
C27 0.0325(12) 0.0290(13) 0.0336(13) 0.0024(11) -0.0090(10) -0.0067(11)
C25 0.0350(14) 0.0362(16) 0.0563(18) -0.0139(14) 0.0069(13) -0.0012(13)
C23 0.0432(14) 0.0219(12) 0.0215(11) 0.0010(10) -0.0011(10) -0.0041(11)
C21 0.0230(10) 0.0191(11) 0.0188(10) -0.0016(9) -0.0034(8) -0.0027(9)
C34 0.0197(10) 0.0183(11) 0.0166(10) 0.0013(9) 0.0011(8) 0.0000(9)
N5 0.0226(9) 0.0186(10) 0.0172(9) 0.0008(8) 0.0023(7) 0.0000(8)
C3 0.0237(10) 0.0168(11) 0.0192(10) 0.0001(9) -0.0063(8) -0.0022(9)
C19 0.0225(10) 0.0210(12) 0.0180(10) -0.0016(9) 0.0001(8) -0.0002(9)
C17 0.0369(13) 0.0215(12) 0.0240(11) 0.0038(10) -0.0035(9) -0.0049(10)
C12 0.0428(14) 0.0271(14) 0.0390(15) -0.0081(12) 0.0018(11) -0.0038(12)
C32 0.0309(12) 0.0240(13) 0.0256(12) 0.0060(10) -0.0009(9) -0.0013(10)
C20 0.0387(13) 0.0212(12) 0.0207(11) 0.0063(10) -0.0025(10) -0.0026(10)
N1 0.0300(10) 0.0196(10) 0.0179(9) 0.0016(8) -0.0052(7) -0.0017(8)
C18 0.0256(11) 0.0150(11) 0.0239(11) -0.0011(9) -0.0074(9) -0.0047(9)
C15 0.0204(10) 0.0190(11) 0.0181(10) -0.0006(9) -0.0029(8) -0.0005(9)
C14 0.0275(11) 0.0168(11) 0.0193(10) 0.0015(8) 0.0006(8) 0.0003(9)
C22 0.0341(12) 0.0223(12) 0.0202(11) 0.0026(9) -0.0017(9) -0.0035(10)
C30 0.0612(18) 0.0463(19) 0.0264(13) -0.0094(13) -0.0027(12) -0.0232(16)
C24 0.0283(12) 0.0178(11) 0.0208(10) -0.0007(9) -0.0054(9) 0.0010(9)
C28 0.0495(15) 0.0239(13) 0.0215(12) 0.0020(10) -0.0071(11) -0.0010(12)
C16 0.0489(15) 0.0415(17) 0.0258(12) -0.0107(12) -0.0064(11) -0.0094(14)
C5 0.0208(10) 0.0172(11) 0.0180(10) -0.0016(8) -0.0006(8) -0.0038(9)
C26 0.0198(10) 0.0189(11) 0.0182(10) -0.0017(9) 0.0002(8) -0.0028(8)

loop_
_atom_type_symbol
_atom_type_description
_atom_type_scat_dispersion_real
_atom_type_scat_dispersion_imag
_atom_type_scat_source
C C 0.0033 0.0016 'International Tables Vol C Tables 4.2.6.8 and 6.1.1.4'
H H 0.0000 0.0000 'International Tables Vol C Tables 4.2.6.8 and 6.1.1.4'
N N 0.0061 0.0033 'International Tables Vol C Tables 4.2.6.8 and 6.1.1.4'
O O 0.0106 0.0060 'International Tables Vol C Tables 4.2.6.8 and 6.1.1.4'

loop_
_geom_angle_atom_site_label_1
_geom_angle_atom_site_label_2
_geom_angle_atom_site_label_3
_geom_angle
C15 C33 C21 114.5(2)
C15 C33 H33 122.8
C21 C33 H33 122.8
C22 O2 C30 114.8(2)
C28 O7 C16 115.1(2)
C23 C31 H31A 109.5
C23 C31 H31B 109.5
H31A C31 H31B 109.5
C23 C31 H31C 109.5
H31A C31 H31C 109.5
H31B C31 H31C 109.5
C14 C29 C17 114.90(19)
C14 C29 H29A 108.5
C17 C29 H29A 108.5
C14 C29 H29B 108.5
C17 C29 H29B 108.5
H29A C29 H29B 107.5
C17 C27 H27A 109.5
C17 C27 H27B 109.5
H27A C27 H27B 109.5
C17 C27 H27C 109.5
H27A C27 H27C 109.5
H27B C27 H27C 109.5
C23 C25 H25A 109.5
C23 C25 H25B 109.5
H25A C25 H25B 109.5
C23 C25 H25C 109.5
H25A C25 H25C 109.5
H25B C25 H25C 109.5
C25 C23 C31 109.7(2)
C25 C23 C32 107.2(2)
C31 C23 C32 113.6(2)
C25 C23 H23 108.7
C31 C23 H23 108.7
C32 C23 H23 108.7
C3 C21 C33 122.6(2)
C3 C21 C18 108.5(2)
C33 C21 C18 128.9(2)
O4 C34 N5 125.7(2)
O4 C34 C15 128.6(2)
N5 C34 C15 105.67(18)
C26 N5 C34 111.89(18)
C26 N5 C14 123.91(18)
C34 N5 C14 123.90(18)
C21 C3 C19 122.8(2)
C21 C3 C24 108.02(19)
C19 C3 C24 129.2(2)
C5 C19 C3 115.0(2)
C5 C19 H19 122.5
C3 C19 H19 122.5
C12 C17 C27 109.9(2)
C12 C17 C29 112.0(2)
C27 C17 C29 109.0(2)
C12 C17 H29 108.6
C27 C17 H29 108.6
C29 C17 H29 108.6
C17 C12 H12A 109.5
C17 C12 H12B 109.5
H12A C12 H12B 109.5
C17 C12 H12C 109.5
H12A C12 H12C 109.5
H12B C12 H12C 109.5
C20 C32 C23 115.3(2)
C20 C32 H1A 108.4
C23 C32 H1A 108.4
C20 C32 H1B 108.4
C23 C32 H1B 108.4
H1A C32 H1B 107.5
N1 C20 C28 112.6(2)
N1 C20 C32 114.6(2)
C28 C20 C32 109.9(2)
N1 C20 H25 106.4
C28 C20 H25 106.4
C32 C20 H25 106.4
C18 N1 C24 111.91(18)
C18 N1 C20 117.22(19)
C24 N1 C20 130.3(2)
O5 C18 N1 125.1(2)
O5 C18 C21 129.0(2)
N1 C18 C21 105.94(19)
C33 C15 C5 123.5(2)
C33 C15 C34 128.1(2)
C5 C15 C34 108.34(18)
N5 C14 C29 112.93(18)
N5 C14 C22 110.96(19)
C29 C14 C22 111.84(19)
N5 C14 H21 106.9
C29 C14 H21 106.9
C22 C14 H21 106.9
O3 C22 O2 124.7(2)
O3 C22 C14 124.0(2)
O2 C22 C14 111.27(19)
O2 C30 H8A 109.5
O2 C30 H8B 109.5
H8A C30 H8B 109.5
O2 C30 H8C 109.5
H8A C30 H8C 109.5
H8B C30 H8C 109.5
O9 C24 N1 127.7(2)
O9 C24 C3 127.1(2)
N1 C24 C3 105.27(19)
O6 C28 O7 124.9(2)
O6 C28 C20 121.6(2)
O7 C28 C20 113.4(2)
O7 C16 H11A 109.5
O7 C16 H11B 109.5
H11A C16 H11B 109.5
O7 C16 H11C 109.5
H11A C16 H11C 109.5
H11B C16 H11C 109.5
C19 C5 C15 121.5(2)
C19 C5 C26 130.5(2)
C15 C5 C26 107.90(19)
O10 C26 N5 124.8(2)
O10 C26 C5 129.1(2)
N5 C26 C5 106.07(17)

loop_
_geom_bond_atom_site_label_1
_geom_bond_atom_site_label_2
_geom_bond_distance
C33 C15 1.380(3)
C33 C21 1.389(3)
C33 H33 0.9300
O2 C22 1.343(3)
O2 C30 1.444(3)
O3 C22 1.185(3)
O4 C34 1.200(3)
O5 C18 1.209(3)
O6 C28 1.188(3)
O7 C28 1.331(3)
O7 C16 1.454(3)
C31 C23 1.520(4)
C31 H31A 0.9600
C31 H31B 0.9600
C31 H31C 0.9600
O9 C24 1.199(3)
O10 C26 1.206(3)
C29 C14 1.522(3)
C29 C17 1.538(3)
C29 H29A 0.9700
C29 H29B 0.9700
C27 C17 1.537(3)
C27 H27A 0.9600
C27 H27B 0.9600
C27 H27C 0.9600
C25 C23 1.519(4)
C25 H25A 0.9600
C25 H25B 0.9600
C25 H25C 0.9600
C23 C32 1.534(3)
C23 H23 0.9800
C21 C3 1.381(3)
C21 C18 1.491(3)
C34 N5 1.406(3)
C34 C15 1.494(3)
N5 C26 1.400(3)
N5 C14 1.462(3)
C3 C19 1.392(3)
C3 C24 1.506(3)
C19 C5 1.387(3)
C19 H19 0.9300
C17 C12 1.517(4)
C17 H29 0.9800
C12 H12A 0.9600
C12 H12B 0.9600
C12 H12C 0.9600
C32 C20 1.526(4)
C32 H1A 0.9700
C32 H1B 0.9700
C20 N1 1.473(3)
C20 C28 1.525(3)
C20 H25 0.9800
N1 C18 1.396(3)
N1 C24 1.403(3)
C15 C5 1.395(3)
C14 C22 1.531(3)
C14 H21 0.9800
C30 H8A 0.9600
C30 H8B 0.9600
C30 H8C 0.9600
C16 H11A 0.9600
C16 H11B 0.9600
C16 H11C 0.9600
C5 C26 1.495(3)
